data_1551805
loop_
_publ_author_name
'SIDDIQI, Zafar Ahmad'
'KHALID, Mohd'
'KUMAR, Sarvendra'
'SHAHID, Mohd'

_publ_section_title
;
 Synthesis of [Cu(dipic)(4-picoline)]n Possessing 1D Coordination
 Polymeric Structure and Single Crystal X-ray Studies
;
_journal_name_full 'X-ray Structure Analysis Online'
_journal_page_first 71
_journal_paper_doi 10.2116/xraystruct.25.71
_journal_volume 25
_journal_year 2009
_chemical_formula_sum 'C39 H30 Cu3 N6 O12'
_chemical_formula_weight 965.31
_space_group_IT_number 15
_space_group_name_Hall '-C 2yc'
_space_group_name_H-M_alt 'C 1 2/c 1'
_symmetry_cell_setting monoclinic
_symmetry_space_group_name_Hall '-C 2yc'
_symmetry_space_group_name_H-M 'C 1 2/c 1'
_atom_sites_solution_hydrogens geom
_atom_sites_solution_primary direct
_atom_sites_solution_secondary difmap
_audit_creation_method SHELXL-97
_cell_angle_alpha 90.00
_cell_angle_beta 113.356(7)
_cell_angle_gamma 90.00
_cell_formula_units_Z 4
_cell_length_a 20.945(5)
_cell_length_b 14.358(5)
_cell_length_c 12.976(4)
_cell_measurement_temperature 293(2)
_cell_measurement_theta_max 0.832
_cell_measurement_theta_min 0.832
_cell_volume 3582.5(19)
_computing_cell_refinement 'BRUKER SMART'
_computing_data_collection 'BRUKER SMART'
_computing_data_reduction 'Bruker SAINT'
_computing_molecular_graphics Ortep3
_computing_publication_material 'WinGX v1.64.05'
_computing_structure_refinement 'SHELXL-97 (Sheldrick, 1997)'
_computing_structure_solution SIR-97
_diffrn_ambient_temperature 293(2)
_diffrn_measured_fraction_theta_full 0.989
_diffrn_measured_fraction_theta_max 0.989
_diffrn_measurement_device_type 'Enraf-Nonius CAD4 mach2'
_diffrn_measurement_method 'theta-2theta scan'
_diffrn_radiation_monochromator graphite
_diffrn_radiation_source 'fine-focus sealed tube'
_diffrn_radiation_type MoK\a
_diffrn_radiation_wavelength 0.71073
_diffrn_reflns_av_R_equivalents 0.0724
_diffrn_reflns_av_sigmaI/netI 0.0934
_diffrn_reflns_limit_h_max 26
_diffrn_reflns_limit_h_min -27
_diffrn_reflns_limit_k_max 17
_diffrn_reflns_limit_k_min -19
_diffrn_reflns_limit_l_max 13
_diffrn_reflns_limit_l_min -17
_diffrn_reflns_number 11695
_diffrn_reflns_theta_full 28.38
_diffrn_reflns_theta_max 28.38
_diffrn_reflns_theta_min 2.12
_exptl_absorpt_coefficient_mu 1.844
_exptl_absorpt_correction_T_max 0.832
_exptl_absorpt_correction_T_min 0.832
_exptl_absorpt_correction_type multi-scan
_exptl_absorpt_process_details 'Bruker SADABS'
_exptl_crystal_colour Blue
_exptl_crystal_density_diffrn 1.790
_exptl_crystal_density_method 'not measured'
_exptl_crystal_description block
_exptl_crystal_F_000 1956
_exptl_crystal_size_max 0.1
_exptl_crystal_size_mid 0.1
_exptl_crystal_size_min 0.1
_refine_diff_density_max 0.662
_refine_diff_density_min -2.168
_refine_diff_density_rms 0.142
_refine_ls_extinction_method none
_refine_ls_goodness_of_fit_ref 1.057
_refine_ls_matrix_type full
_refine_ls_number_parameters 274
_refine_ls_number_reflns 4478
_refine_ls_number_restraints 0
_refine_ls_restrained_S_all 1.057
_refine_ls_R_factor_all 0.2226
_refine_ls_R_factor_gt 0.0939
_refine_ls_shift/su_max 0.000
_refine_ls_shift/su_mean 0.000
_refine_ls_structure_factor_coef Fsqd
_refine_ls_weighting_details 'calc w=1/[\s^2^(Fo^2^)+(0.1398P)^2^+6.9015P] where P=(Fo^2^+2Fc^2^)/3'
_refine_ls_weighting_scheme calc
_refine_ls_wR_factor_gt 0.2464
_refine_ls_wR_factor_ref 0.3345
_reflns_number_gt 1277
_reflns_number_total 4478
_reflns_threshold_expression >2sigma(I)
_cod_data_source_file 25_71_1.cif
_cod_data_source_block 12octa
_cod_depositor_comments
;
The following automatic conversions were performed:

'_symmetry_cell_setting' value 'Monoclinic' changed to 'monoclinic'
according to
/home/andrius/struct/COD-crude-data/automatic-downloads/current/J-STAGE/lib/dictionaries/cif_core.dic
dictionary named 'cif_core.dic' version 2.4.2 from 2011-04-26.

Automatic conversion script
Id: cif_fix_values 6524 2018-11-02 12:15:13Z antanas 
;
_cod_original_cell_volume 3582(2)
_cod_original_sg_symbol_H-M C2/c
_cod_database_code 1551805

loop_
_symmetry_equiv_pos_as_xyz
'x, y, z'
'-x, y, -z+1/2'
'x+1/2, y+1/2, z'
'-x+1/2, y+1/2, -z+1/2'
'-x, -y, -z'
'x, -y, z-1/2'
'-x+1/2, -y+1/2, -z'
'x+1/2, -y+1/2, z-1/2'

loop_
_atom_site_label
_atom_site_type_symbol
_atom_site_fract_x
_atom_site_fract_y
_atom_site_fract_z
_atom_site_U_iso_or_equiv
_atom_site_adp_type
_atom_site_occupancy
_atom_site_symmetry_multiplicity
_atom_site_calc_flag
_atom_site_refinement_flags
Cu1 Cu 0.5000 0.81210(14) 0.7500 0.0498(7) Uani 1 2 d S
Cu2 Cu 0.33341(7) 0.68786(10) 0.91679(11) 0.0479(5) Uani 1 1 d .
O4 O 0.2311(3) 0.7092(7) 0.8776(5) 0.050(2) Uani 1 1 d .
C14 C 0.5000 0.4922(17) 0.7500 0.092(8) Uani 1 2 d S
H14 H 0.5000 0.4274 0.7500 0.110 Uiso 1 2 calc SR
O3 O 0.4354(3) 0.7095(6) 0.9560(6) 0.050(2) Uani 1 1 d .
O1 O 0.5079(3) 0.8276(5) 0.9597(6) 0.056(2) Uani 1 1 d .
C3 C 0.3338(7) 1.0075(12) 0.9182(14) 0.094(5) Uani 1 1 d .
H3 H 0.3336 1.0722 0.9183 0.113 Uiso 1 1 calc R
N4 N 0.5000 0.6825(8) 0.7500 0.038(3) Uani 1 2 d S
N2 N 0.3335(5) 0.8184(7) 0.9158(8) 0.059(3) Uani 1 1 d .
N3 N 0.5000 0.9458(10) 0.7500 0.055(4) Uani 1 2 d S
C1 C 0.2735(5) 0.8610(12) 0.8978(9) 0.067(4) Uani 1 1 d .
C17 C 0.5585(5) 0.9991(10) 0.7798(10) 0.073(4) Uani 1 1 d .
H17 H 0.6007 0.9679 0.8006 0.088 Uiso 1 1 calc R
C18 C 0.5607(5) 1.0945(9) 0.7818(11) 0.065(4) Uani 1 1 d .
H18 H 0.6033 1.1250 0.8048 0.078 Uiso 1 1 calc R
C19 C 0.5000 1.1455(15) 0.7500 0.059(5) Uani 1 2 d S
C5 C 0.3933(5) 0.8629(10) 0.9371(8) 0.051(3) Uani 1 1 d .
N1 N 0.3327(5) 0.5562(8) 0.9151(7) 0.062(3) Uani 1 1 d .
C11 C 0.3928(5) 0.4073(10) 0.9467(9) 0.064(4) Uani 1 1 d .
H11 H 0.4348 0.3755 0.9677 0.077 Uiso 1 1 calc R
C15 C 0.4387(5) 0.5409(9) 0.7297(10) 0.066(4) Uani 1 1 d .
H15 H 0.3973 0.5094 0.7155 0.079 Uiso 1 1 calc R
C10 C 0.3329(6) 0.3576(9) 0.9163(8) 0.051(3) Uani 1 1 d .
C13 C 0.3345(5) 0.2546(9) 0.9163(9) 0.061(3) Uani 1 1 d .
H13A H 0.3815 0.2336 0.9378 0.092 Uiso 1 1 calc R
H13B H 0.3066 0.2320 0.8424 0.092 Uiso 1 1 calc R
H13C H 0.3163 0.2312 0.9686 0.092 Uiso 1 1 calc R
C20 C 0.5000 1.2471(12) 0.7500 0.056(5) Uani 1 2 d S
H20A H 0.4533 1.2694 0.7289 0.083 Uiso 0.50 1 calc PR
H20B H 0.5182 1.2694 0.6974 0.083 Uiso 0.50 1 calc PR
H20C H 0.5285 1.2694 0.8238 0.083 Uiso 0.50 1 calc PR
C16 C 0.4406(4) 0.6359(7) 0.7310(7) 0.034(2) Uani 1 1 d .
C4 C 0.3950(6) 0.9565(11) 0.9376(12) 0.074(4) Uani 1 1 d .
H4 H 0.4365 0.9876 0.9507 0.089 Uiso 1 1 calc R
C8 C 0.2755(6) 0.5063(8) 0.8867(11) 0.074(5) Uani 1 1 d .
H8 H 0.2339 0.5388 0.8662 0.089 Uiso 1 1 calc R
C9 C 0.2715(5) 0.4120(10) 0.8844(11) 0.078(5) Uani 1 1 d .
H9 H 0.2284 0.3829 0.8619 0.093 Uiso 1 1 calc R
C2 C 0.2727(6) 0.9557(12) 0.8987(12) 0.085(5) Uani 1 1 d .
H2 H 0.2314 0.9868 0.8863 0.102 Uiso 1 1 calc R
C12 C 0.3935(5) 0.5032(12) 0.9475(9) 0.076(5) Uani 1 1 d .
H12 H 0.4360 0.5338 0.9704 0.092 Uiso 1 1 calc R
O2 O 0.1587(3) 0.8275(6) 0.8747(6) 0.057(2) Uani 1 1 d .
C7 C 0.2135(6) 0.7973(11) 0.8802(7) 0.057(4) Uani 1 1 d .
C6 C 0.4522(5) 0.7936(10) 0.9524(8) 0.054(3) Uani 1 1 d .
O5 O 0.3252(3) 0.6723(6) 0.7075(6) 0.055(2) Uani 1 1 d .
O6 O 0.3977(3) 0.7915(6) 0.7105(6) 0.051(2) Uani 1 1 d .
C22 C 0.3813(6) 0.7065(10) 0.7128(8) 0.054(3) Uani 1 1 d .

loop_
_atom_site_aniso_label
_atom_site_aniso_U_11
_atom_site_aniso_U_22
_atom_site_aniso_U_33
_atom_site_aniso_U_23
_atom_site_aniso_U_13
_atom_site_aniso_U_12
Cu1 0.0136(9) 0.1028(18) 0.0343(11) 0.000 0.0110(8) 0.000
Cu2 0.0165(6) 0.1050(12) 0.0225(6) -0.0225(7) 0.0081(5) -0.0195(6)
O4 0.014(3) 0.117(7) 0.019(3) -0.014(4) 0.006(3) -0.010(4)
C14 0.015(8) 0.142(19) 0.086(15) 0.000 -0.016(9) 0.000
O3 0.019(4) 0.109(7) 0.025(4) -0.020(4) 0.011(3) -0.018(4)
O1 0.016(3) 0.110(6) 0.041(4) -0.028(4) 0.012(3) -0.020(3)
C3 0.029(6) 0.114(11) 0.133(15) -0.019(11) 0.026(8) -0.018(7)
N4 0.027(7) 0.073(9) 0.017(5) 0.000 0.011(5) 0.000
N2 0.025(5) 0.122(9) 0.035(5) -0.029(5) 0.019(4) -0.035(5)
N3 0.021(6) 0.113(11) 0.041(7) 0.000 0.022(5) 0.000
C1 0.013(5) 0.156(13) 0.031(6) -0.025(8) 0.008(4) -0.022(7)
C17 0.003(4) 0.153(13) 0.058(8) -0.047(8) 0.006(5) 0.000(5)
C18 0.026(5) 0.076(8) 0.089(9) -0.062(7) 0.019(6) -0.017(5)
C19 0.010(6) 0.134(16) 0.030(8) 0.000 0.006(6) 0.000
C5 0.016(5) 0.095(10) 0.040(6) -0.030(6) 0.010(4) -0.010(5)
N1 0.035(5) 0.121(8) 0.026(4) -0.034(5) 0.010(4) -0.050(5)
C11 0.022(5) 0.108(11) 0.042(6) 0.043(7) -0.009(5) -0.010(6)
C15 0.025(6) 0.098(10) 0.053(7) 0.005(7) -0.007(5) -0.012(6)
C10 0.034(5) 0.089(8) 0.027(5) -0.029(6) 0.008(4) -0.021(6)
C13 0.032(6) 0.108(10) 0.038(6) -0.022(7) 0.007(5) -0.023(6)
C20 0.024(8) 0.084(13) 0.051(10) 0.000 0.007(7) 0.000
C16 0.018(4) 0.060(7) 0.018(4) -0.005(4) 0.003(4) -0.008(4)
C4 0.031(6) 0.112(12) 0.079(10) -0.013(9) 0.020(7) -0.013(7)
C8 0.039(6) 0.082(8) 0.102(11) -0.085(8) 0.028(7) -0.018(6)
C9 0.015(5) 0.139(12) 0.081(9) -0.086(9) 0.020(5) -0.020(6)
C2 0.020(6) 0.144(14) 0.080(11) -0.027(10) 0.010(6) -0.011(7)
C12 0.011(5) 0.165(15) 0.032(6) 0.034(7) -0.014(4) -0.028(6)
O2 0.008(3) 0.139(7) 0.024(3) -0.014(4) 0.005(3) -0.014(3)
C7 0.024(6) 0.142(12) 0.007(4) -0.010(5) 0.007(4) -0.031(6)
C6 0.025(6) 0.125(11) 0.015(5) -0.023(6) 0.010(4) -0.013(6)
O5 0.018(4) 0.118(7) 0.030(4) -0.019(4) 0.010(3) -0.024(4)
O6 0.014(3) 0.108(6) 0.033(4) -0.014(4) 0.010(3) -0.001(4)
C22 0.029(6) 0.124(11) 0.008(4) -0.018(5) 0.006(4) 0.004(6)

loop_
_atom_type_symbol
_atom_type_description
_atom_type_scat_dispersion_real
_atom_type_scat_dispersion_imag
_atom_type_scat_source
C C 0.0033 0.0016 'International Tables Vol C Tables 4.2.6.8 and 6.1.1.4'
H H 0.0000 0.0000 'International Tables Vol C Tables 4.2.6.8 and 6.1.1.4'
N N 0.0061 0.0033 'International Tables Vol C Tables 4.2.6.8 and 6.1.1.4'
O O 0.0106 0.0060 'International Tables Vol C Tables 4.2.6.8 and 6.1.1.4'
Cu Cu 0.3201 1.2651 'International Tables Vol C Tables 4.2.6.8 and 6.1.1.4'

loop_
_geom_angle_atom_site_label_1
_geom_angle_atom_site_label_2
_geom_angle_atom_site_label_3
_geom_angle
_geom_angle_site_symmetry_1
_geom_angle_site_symmetry_3
N4 Cu1 N3 180.000(5) . .
N4 Cu1 O6 81.6(3) . .
N3 Cu1 O6 98.4(3) . .
N4 Cu1 O6 81.6(3) . 2_656
N3 Cu1 O6 98.4(3) . 2_656
O6 Cu1 O6 163.1(5) . 2_656
N2 Cu2 N1 179.0(4) . .
N2 Cu2 O3 81.0(4) . .
N1 Cu2 O3 99.2(4) . .
N2 Cu2 O4 81.4(4) . .
N1 Cu2 O4 98.4(4) . .
O3 Cu2 O4 162.4(4) . .
C7 O4 Cu2 114.6(6) . .
C15 C14 C15 120(2) 2_656 .
C15 C14 H14 120.2 2_656 .
C15 C14 H14 120.2 . .
C6 O3 Cu2 114.9(7) . .
C4 C3 C2 117.0(15) . .
C4 C3 H3 121.5 . .
C2 C3 H3 121.5 . .
C16 N4 C16 120.5(12) . 2_656
C16 N4 Cu1 119.8(6) . .
C16 N4 Cu1 119.8(6) 2_656 .
C1 N2 C5 124.1(11) . .
C1 N2 Cu2 117.1(9) . .
C5 N2 Cu2 118.8(9) . .
C17 N3 C17 111.8(16) 2_656 .
C17 N3 Cu1 124.1(8) 2_656 .
C17 N3 Cu1 124.1(8) . .
N2 C1 C2 118.1(11) . .
N2 C1 C7 115.1(14) . .
C2 C1 C7 126.8(12) . .
N3 C17 C18 125.8(11) . .
N3 C17 H17 117.1 . .
C18 C17 H17 117.1 . .
C17 C18 C19 120.3(12) . .
C17 C18 H18 119.8 . .
C19 C18 H18 119.8 . .
C18 C19 C18 115.9(18) 2_656 .
C18 C19 C20 122.0(9) 2_656 .
C18 C19 C20 122.0(9) . .
N2 C5 C4 120.0(10) . .
N2 C5 C6 110.9(12) . .
C4 C5 C6 128.9(11) . .
C8 N1 C12 114.0(11) . .
C8 N1 Cu2 123.4(9) . .
C12 N1 Cu2 122.6(8) . .
C10 C11 C12 122.1(11) . .
C10 C11 H11 118.9 . .
C12 C11 H11 118.9 . .
C16 C15 C14 118.6(13) . .
C16 C15 H15 120.7 . .
C14 C15 H15 120.7 . .
C11 C10 C9 115.0(12) . .
C11 C10 C13 120.5(11) . .
C9 C10 C13 124.6(10) . .
C10 C13 H13A 109.5 . .
C10 C13 H13B 109.5 . .
H13A C13 H13B 109.5 . .
C10 C13 H13C 109.5 . .
H13A C13 H13C 109.5 . .
H13B C13 H13C 109.5 . .
C19 C20 H20A 109.5 . .
C19 C20 H20B 109.5 . .
H20A C20 H20B 109.5 . .
C19 C20 H20C 109.5 . .
H20A C20 H20C 109.5 . .
H20B C20 H20C 109.5 . .
N4 C16 C15 121.3(10) . .
N4 C16 C22 109.3(9) . .
C15 C16 C22 129.4(10) . .
C5 C4 C3 119.8(12) . .
C5 C4 H4 120.1 . .
C3 C4 H4 120.1 . .
N1 C8 C9 126.2(11) . .
N1 C8 H8 116.9 . .
C9 C8 H8 116.9 . .
C8 C9 C10 120.1(10) . .
C8 C9 H9 119.9 . .
C10 C9 H9 119.9 . .
C1 C2 C3 120.9(13) . .
C1 C2 H2 119.6 . .
C3 C2 H2 119.6 . .
C11 C12 N1 122.5(9) . .
C11 C12 H12 118.7 . .
N1 C12 H12 118.7 . .
O2 C7 O4 127.8(10) . .
O2 C7 C1 120.9(14) . .
O4 C7 C1 111.3(11) . .
O1 C6 O3 130.2(12) . .
O1 C6 C5 116.1(12) . .
O3 C6 C5 113.7(10) . .
C22 O6 Cu1 113.8(7) . .
O5 C22 O6 129.3(11) . .
O5 C22 C16 115.5(12) . .
O6 C22 C16 115.1(10) . .

loop_
_geom_bond_atom_site_label_1
_geom_bond_atom_site_label_2
_geom_bond_distance
_geom_bond_site_symmetry_2
Cu1 N4 1.861(12) .
Cu1 N3 1.920(15) .
Cu1 O6 2.018(7) .
Cu1 O6 2.018(7) 2_656
Cu2 N2 1.875(10) .
Cu2 N1 1.890(11) .
Cu2 O3 2.014(7) .
Cu2 O4 2.021(7) .
O4 C7 1.322(15) .
C14 C15 1.393(17) 2_656
C14 C15 1.393(17) .
C14 H14 0.9300 .
O3 C6 1.263(14) .
O1 C6 1.233(12) .
C3 C4 1.409(18) .
C3 C2 1.413(17) .
C3 H3 0.9300 .
N4 C16 1.346(10) .
N4 C16 1.346(10) 2_656
N2 C1 1.332(15) .
N2 C5 1.332(12) .
N3 C17 1.365(13) 2_656
N3 C17 1.365(13) .
C1 C2 1.360(19) .
C1 C7 1.497(15) .
C17 C18 1.370(16) .
C17 H17 0.9300 .
C18 C19 1.382(15) .
C18 H18 0.9300 .
C19 C18 1.382(15) 2_656
C19 C20 1.46(2) .
C5 C4 1.346(18) .
C5 C6 1.536(16) .
N1 C8 1.317(12) .
N1 C12 1.398(16) .
C11 C10 1.359(14) .
C11 C12 1.377(18) .
C11 H11 0.9300 .
C15 C16 1.365(15) .
C15 H15 0.9300 .
C10 C9 1.419(15) .
C10 C13 1.480(17) .
C13 H13A 0.9600 .
C13 H13B 0.9600 .
C13 H13C 0.9600 .
C20 H20A 0.9600 .
C20 H20B 0.9600 .
C20 H20C 0.9600 .
C16 C22 1.546(14) .
C4 H4 0.9300 .
C8 C9 1.356(16) .
C8 H8 0.9300 .
C9 H9 0.9300 .
C2 H2 0.9300 .
C12 H12 0.9300 .
O2 C7 1.203(14) .
O5 C22 1.250(13) .
O6 C22 1.271(14) .

loop_
_geom_torsion_atom_site_label_1
_geom_torsion_atom_site_label_2
_geom_torsion_atom_site_label_3
_geom_torsion_atom_site_label_4
_geom_torsion
_geom_torsion_site_symmetry_1
_geom_torsion_site_symmetry_4
N2 Cu2 O4 C7 -6.1(7) . .
N1 Cu2 O4 C7 174.9(6) . .
O3 Cu2 O4 C7 -5.5(13) . .
N2 Cu2 O3 C6 -6.1(7) . .
N1 Cu2 O3 C6 172.9(7) . .
O4 Cu2 O3 C6 -6.7(14) . .
N3 Cu1 N4 C16 11(100) . .
O6 Cu1 N4 C16 -2.5(5) . .
O6 Cu1 N4 C16 177.5(5) 2_656 .
N3 Cu1 N4 C16 -169(100) . 2_656
O6 Cu1 N4 C16 177.5(5) . 2_656
O6 Cu1 N4 C16 -2.5(5) 2_656 2_656
N1 Cu2 N2 C1 81(26) . .
O3 Cu2 N2 C1 -176.6(9) . .
O4 Cu2 N2 C1 3.2(8) . .
N1 Cu2 N2 C5 -101(26) . .
O3 Cu2 N2 C5 0.9(8) . .
O4 Cu2 N2 C5 -179.3(9) . .
N4 Cu1 N3 C17 -18(100) . 2_656
O6 Cu1 N3 C17 -4.7(6) . 2_656
O6 Cu1 N3 C17 175.3(6) 2_656 2_656
N4 Cu1 N3 C17 162(100) . .
O6 Cu1 N3 C17 175.3(6) . .
O6 Cu1 N3 C17 -4.7(6) 2_656 .
C5 N2 C1 C2 1.5(18) . .
Cu2 N2 C1 C2 178.9(9) . .
C5 N2 C1 C7 -177.5(9) . .
Cu2 N2 C1 C7 -0.2(12) . .
C17 N3 C17 C18 0.6(10) 2_656 .
Cu1 N3 C17 C18 -179.4(10) . .
N3 C17 C18 C19 -1(2) . .
C17 C18 C19 C18 0.6(9) . 2_656
C17 C18 C19 C20 -179.4(9) . .
C1 N2 C5 C4 -2.4(18) . .
Cu2 N2 C5 C4 -179.6(9) . .
C1 N2 C5 C6 -179.3(10) . .
Cu2 N2 C5 C6 3.4(12) . .
N2 Cu2 N1 C8 -74(26) . .
O3 Cu2 N1 C8 -176.0(10) . .
O4 Cu2 N1 C8 3.9(10) . .
N2 Cu2 N1 C12 108(26) . .
O3 Cu2 N1 C12 6.0(9) . .
O4 Cu2 N1 C12 -174.1(8) . .
C15 C14 C15 C16 -0.4(7) 2_656 .
C12 C11 C10 C9 0.7(18) . .
C12 C11 C10 C13 179.8(11) . .
C16 N4 C16 C15 -0.5(8) 2_656 .
Cu1 N4 C16 C15 179.5(8) . .
C16 N4 C16 C22 179.6(8) 2_656 .
Cu1 N4 C16 C22 -0.4(8) . .
C14 C15 C16 N4 0.9(15) . .
C14 C15 C16 C22 -179.2(8) . .
N2 C5 C4 C3 2(2) . .
C6 C5 C4 C3 177.9(12) . .
C2 C3 C4 C5 0(2) . .
C12 N1 C8 C9 -1.5(19) . .
Cu2 N1 C8 C9 -179.6(11) . .
N1 C8 C9 C10 1(2) . .
C11 C10 C9 C8 -0.6(18) . .
C13 C10 C9 C8 -179.6(12) . .
N2 C1 C2 C3 0(2) . .
C7 C1 C2 C3 178.9(13) . .
C4 C3 C2 C1 -1(2) . .
C10 C11 C12 N1 -1.2(19) . .
C8 N1 C12 C11 1.5(17) . .
Cu2 N1 C12 C11 179.7(9) . .
Cu2 O4 C7 O2 -169.6(8) . .
Cu2 O4 C7 C1 7.3(10) . .
N2 C1 C7 O2 172.3(10) . .
C2 C1 C7 O2 -6.7(17) . .
N2 C1 C7 O4 -4.8(13) . .
C2 C1 C7 O4 176.2(12) . .
Cu2 O3 C6 O1 -171.2(9) . .
Cu2 O3 C6 C5 9.3(10) . .
N2 C5 C6 O1 172.0(9) . .
C4 C5 C6 O1 -4.6(17) . .
N2 C5 C6 O3 -8.4(12) . .
C4 C5 C6 O3 175.0(12) . .
N4 Cu1 O6 C22 5.4(6) . .
N3 Cu1 O6 C22 -174.6(6) . .
O6 Cu1 O6 C22 5.4(6) 2_656 .
Cu1 O6 C22 O5 169.4(8) . .
Cu1 O6 C22 C16 -7.0(10) . .
N4 C16 C22 O5 -171.9(7) . .
C15 C16 C22 O5 8.2(15) . .
N4 C16 C22 O6 5.1(11) . .
C15 C16 C22 O6 -174.9(10) . .
